data_7716777
loop_
_publ_author_name
'Wang, Xiaobai'
'Ligorio, Raphael F.'
'R&#xfc;ttger, Franziska'
'Krengel, David M. J.'
'Graw, Nico'
'Herbst-Irmer, Regine'
'Krawczuk, Anna'
'Stalke, Dietmar'

_publ_section_title
;
 Reducing hybrid ligand-based alane and chasing aluminium(I): dialane and
 unusual transient dialumene.
;
_journal_issue 37
_journal_name_full 'Dalton transactions (Cambridge, England : 2003)'
_journal_page_first 15441
_journal_page_last 15450
_journal_paper_doi 10.1039/d4dt01798f
_journal_volume 53
_journal_year 2024
_chemical_formula_moiety 'C54 H72 Al2 N4 O0.055'
_chemical_formula_sum 'C54 H72 Al2 N4 O0.06'
_chemical_formula_weight 831.99
_space_group_crystal_system monoclinic
_space_group_IT_number 14
_space_group_name_Hall '-P 2ybc'
_space_group_name_H-M_alt 'P 1 21/c 1'
_atom_sites_solution_hydrogens mixed
_audit_creation_method SHELXL-2019/1
_audit_update_record
;
2023-12-12 deposited with the CCDC.	2024-07-29 downloaded from the CCDC.
;
_cell_angle_alpha 90
_cell_angle_beta 102.80(2)
_cell_angle_gamma 90
_cell_formula_units_Z 4
_cell_length_a 11.397(2)
_cell_length_b 19.267(3)
_cell_length_c 23.219(2)
_cell_measurement_reflns_used 9432
_cell_measurement_temperature 100(2)
_cell_measurement_theta_max 26.3665
_cell_measurement_theta_min 2.298
_cell_volume 4971.9(13)
_computing_cell_refinement 'Bruker SAINT V8.40B'
_computing_data_collection 'Bruker APEX2 v2012.2'
_computing_data_reduction 'Bruker SAINT V8.40B'
_computing_structure_refinement 'SHELXL-2019/1 (Sheldrick, 2019)'
_computing_structure_solution 'SHELXT(Sheldrick,Acta Cryst.(2015)A71,3-8)'
_diffrn_ambient_temperature 100(2)
_diffrn_detector_type 'Bruker Photon III C7 CMOS'
_diffrn_measured_fraction_theta_full 0.999
_diffrn_measured_fraction_theta_max 0.998
_diffrn_measurement_device_type 'Bruker Smart APEX II Quazar'
_diffrn_measurement_method '\f and \w scans'
_diffrn_radiation_type MoK\a
_diffrn_radiation_wavelength 0.71073
_diffrn_reflns_av_R_equivalents 0.0430
_diffrn_reflns_av_unetI/netI 0.0149
_diffrn_reflns_Laue_measured_fraction_full 0.999
_diffrn_reflns_Laue_measured_fraction_max 0.998
_diffrn_reflns_limit_h_max 14
_diffrn_reflns_limit_h_min -14
_diffrn_reflns_limit_k_max 24
_diffrn_reflns_limit_k_min -24
_diffrn_reflns_limit_l_max 29
_diffrn_reflns_limit_l_min -29
_diffrn_reflns_number 211152
_diffrn_reflns_point_group_measured_fraction_full 0.999
_diffrn_reflns_point_group_measured_fraction_max 0.998
_diffrn_reflns_theta_full 25.242
_diffrn_reflns_theta_max 26.408
_diffrn_reflns_theta_min 1.388
_diffrn_source 'Incoatec Microsource'
_exptl_absorpt_coefficient_mu 0.097
_exptl_absorpt_correction_T_max 0.7454
_exptl_absorpt_correction_T_min 0.7214
_exptl_absorpt_correction_type multi-scan
_exptl_absorpt_process_details SADABS-2016/2
_exptl_crystal_colour red
_exptl_crystal_density_diffrn 1.112
_exptl_crystal_description block
_exptl_crystal_F_000 1802
_exptl_crystal_size_max 0.436
_exptl_crystal_size_mid 0.392
_exptl_crystal_size_min 0.310
_refine_diff_density_max 0.521
_refine_diff_density_min -0.401
_refine_diff_density_rms 0.038
_refine_ls_extinction_coef 0.0022(3)
_refine_ls_extinction_expression Fc^*^=kFc[1+0.001xFc^2^\l^3^/sin(2\q)]^-1/4^
_refine_ls_extinction_method 'SHELXL-2019/1 (Sheldrick 2019)'
_refine_ls_goodness_of_fit_ref 1.030
_refine_ls_hydrogen_treatment mixed
_refine_ls_matrix_type full
_refine_ls_number_parameters 577
_refine_ls_number_reflns 10165
_refine_ls_number_restraints 581
_refine_ls_restrained_S_all 1.005
_refine_ls_R_factor_all 0.0418
_refine_ls_R_factor_gt 0.0349
_refine_ls_shift/su_max 0.002
_refine_ls_shift/su_mean 0.000
_refine_ls_structure_factor_coef Fsqd
_refine_ls_weighting_details 'w=1/[\s^2^(Fo^2^)+(0.0339P)^2^+2.7290P] where P=(Fo^2^+2Fc^2^)/3'
_refine_ls_weighting_scheme calc
_refine_ls_wR_factor_gt 0.0830
_refine_ls_wR_factor_ref 0.0884
_reflns_Friedel_coverage 0.000
_reflns_number_gt 8898
_reflns_number_total 10165
_reflns_threshold_expression 'I > 2\s(I)'
_cod_data_source_file d4dt01798f2.cif
_cod_data_source_block 3
_cod_depositor_comments 'Adding full bibliography for 7716775--7716778.cif.'
_cod_original_sg_symbol_H-M 'P 21/c'
_cod_database_code 7716777
_shelx_shelxl_version_number 2019/1
_shelx_space_group_comment
;
The symmetry employed for this shelxl refinement is uniquely defined
by the following loop, which should always be used as a source of
symmetry information in preference to the above space-group names.
They are only intended as comments.
;
_shelx_estimated_absorpt_t_min 0.959
_shelx_estimated_absorpt_t_max 0.971

loop_
_space_group_symop_operation_xyz
'x, y, z'
'-x, y+1/2, -z+1/2'
'-x, -y, -z'
'x, -y-1/2, z-1/2'

loop_
_atom_site_label
_atom_site_type_symbol
_atom_site_fract_x
_atom_site_fract_y
_atom_site_fract_z
_atom_site_U_iso_or_equiv
_atom_site_adp_type
_atom_site_occupancy
_atom_site_site_symmetry_order
_atom_site_calc_flag
_atom_site_refinement_flags_posn
_atom_site_refinement_flags_adp
_atom_site_refinement_flags_occupancy
_atom_site_disorder_assembly
_atom_site_disorder_group
Al1 Al 0.34390(3) 0.33678(2) 0.67472(2) 0.01564(9) Uani 1 1 d . U . . .
H2 H 0.4526(13) 0.3848(8) 0.6771(6) 0.027(4) Uiso 1 1 d . . . . .
Al2 Al 0.40712(3) 0.21050(2) 0.70779(2) 0.01483(9) Uani 1 1 d . U . . .
O1 O 0.3562(14) 0.2634(9) 0.6554(7) 0.026(3) Uani 0.055(3) 1 d D U . A 2
N2 N 0.21096(9) 0.39351(5) 0.63322(4) 0.0172(2) Uani 1 1 d D U . . .
C2 C 0.38881(10) 0.23538(6) 0.78973(5) 0.0171(2) Uani 1 1 d . . . . .
C1 C 0.32756(10) 0.29712(6) 0.79420(5) 0.0164(2) Uani 1 1 d . . . . .
N1 N 0.28924(9) 0.34381(5) 0.74629(4) 0.0163(2) Uani 1 1 d D U . . .
N3 N 0.57555(9) 0.18853(5) 0.71724(4) 0.0165(2) Uani 1 1 d D U . . .
N4 N 0.35101(9) 0.11730(5) 0.69176(4) 0.0166(2) Uani 1 1 d D U . . .
C3 C 0.41106(11) 0.19635(7) 0.84242(5) 0.0205(3) Uani 1 1 d . . . . .
H3 H 0.452930 0.153573 0.843444 0.025 Uiso 1 1 calc R U . . .
C4 C 0.37443(12) 0.21767(7) 0.89306(5) 0.0229(3) Uani 1 1 d . . . . .
H4 H 0.392858 0.189660 0.927562 0.028 Uiso 1 1 calc R U . . .
C5 C 0.31094(12) 0.27970(7) 0.89387(5) 0.0226(3) Uani 1 1 d . . . . .
H5 H 0.285333 0.293823 0.928319 0.027 Uiso 1 1 calc R U . . .
C6 C 0.28639(11) 0.31994(6) 0.84330(5) 0.0182(2) Uani 1 1 d . . . . .
C7 C 0.21586(11) 0.38662(6) 0.82710(5) 0.0184(2) Uani 1 1 d . . . . .
C8 C 0.28509(13) 0.44988(7) 0.85821(6) 0.0255(3) Uani 1 1 d . . . . .
H8A H 0.363678 0.452979 0.847787 0.038 Uiso 1 1 calc R U . . .
H8B H 0.296593 0.444602 0.901081 0.038 Uiso 1 1 calc R U . . .
H8C H 0.239018 0.492252 0.845549 0.038 Uiso 1 1 calc R U . . .
C9 C 0.08953(12) 0.38360(7) 0.83946(6) 0.0253(3) Uani 1 1 d . . . . .
H9A H 0.046275 0.426573 0.825747 0.038 Uiso 1 1 calc R U . . .
H9B H 0.095636 0.378329 0.882003 0.038 Uiso 1 1 calc R U . . .
H9C H 0.045777 0.343959 0.818551 0.038 Uiso 1 1 calc R U . . .
C10 C 0.21527(10) 0.39087(6) 0.76081(5) 0.0168(2) Uani 1 1 d . . . . .
C11 C 0.14622(11) 0.43546(6) 0.71971(5) 0.0187(2) Uani 1 1 d . . . . .
H11 H 0.098673 0.469146 0.733888 0.022 Uiso 1 1 calc R U . . .
C12 C 0.14167(10) 0.43430(6) 0.65856(5) 0.0186(2) Uani 1 1 d . . . . .
C13 C 0.05152(12) 0.48301(7) 0.62136(6) 0.0244(3) Uani 1 1 d . . . . .
H13A H 0.086889 0.529438 0.621924 0.037 Uiso 0.734(17) 1 calc R U P . .
H13B H -0.020964 0.485271 0.637441 0.037 Uiso 0.734(17) 1 calc R U P . .
H13C H 0.030254 0.465880 0.580636 0.037 Uiso 0.734(17) 1 calc R U P . .
H13D H -0.022769 0.457621 0.604743 0.037 Uiso 0.266(17) 1 calc R U P . .
H13E H 0.085083 0.501788 0.589227 0.037 Uiso 0.266(17) 1 calc R U P . .
H13F H 0.033865 0.521180 0.646031 0.037 Uiso 0.266(17) 1 calc R U P . .
C14 C 0.20504(10) 0.40078(7) 0.57042(5) 0.0183(2) Uani 1 1 d . . . . .
C15 C 0.26601(11) 0.45566(7) 0.54987(5) 0.0215(3) Uani 1 1 d . . . . .
C16 C 0.26085(12) 0.45950(7) 0.48923(6) 0.0264(3) Uani 1 1 d . . . . .
H16 H 0.300590 0.496478 0.474295 0.032 Uiso 1 1 calc R U . . .
C17 C 0.19917(13) 0.41063(8) 0.45063(6) 0.0282(3) Uani 1 1 d . . . . .
H17 H 0.196338 0.414359 0.409551 0.034 Uiso 1 1 calc R U . . .
C18 C 0.14138(12) 0.35612(8) 0.47174(6) 0.0268(3) Uani 1 1 d . . . . .
H18 H 0.099572 0.322613 0.444830 0.032 Uiso 1 1 calc R U . . .
C19 C 0.14345(11) 0.34955(7) 0.53184(5) 0.0215(3) Uani 1 1 d . . . . .
C20 C 0.08042(12) 0.28950(7) 0.55482(6) 0.0272(3) Uani 1 1 d . . . . .
H20 H 0.129782 0.277288 0.594743 0.033 Uiso 1 1 calc R U . . .
C21 C -0.04334(15) 0.30957(9) 0.56300(9) 0.0499(5) Uani 1 1 d . . . . .
H21A H -0.093489 0.324070 0.524984 0.075 Uiso 1 1 calc R U . . .
H21B H -0.036042 0.347990 0.591234 0.075 Uiso 1 1 calc R U . . .
H21C H -0.080567 0.269638 0.578081 0.075 Uiso 1 1 calc R U . . .
C22 C 0.07141(15) 0.22424(8) 0.51700(7) 0.0368(3) Uani 1 1 d . . . . .
H22A H 0.014136 0.232083 0.479351 0.055 Uiso 1 1 calc R U . . .
H22B H 0.043643 0.185433 0.537809 0.055 Uiso 1 1 calc R U . . .
H22C H 0.150672 0.213243 0.509530 0.055 Uiso 1 1 calc R U . . .
C23 C 0.33892(12) 0.50972(7) 0.59032(6) 0.0248(3) Uani 1 1 d . . . . .
H23 H 0.329854 0.500439 0.631488 0.030 Uiso 1 1 calc R U . . .
C24 C 0.47298(12) 0.50430(8) 0.58977(6) 0.0307(3) Uani 1 1 d . . . . .
H24A H 0.484868 0.517077 0.550602 0.046 Uiso 1 1 calc R U . . .
H24B H 0.500479 0.456542 0.598899 0.046 Uiso 1 1 calc R U . . .
H24C H 0.519226 0.535820 0.619439 0.046 Uiso 1 1 calc R U . . .
C25 C 0.29384(15) 0.58380(8) 0.57345(7) 0.0361(3) Uani 1 1 d . . . . .
H25A H 0.308857 0.595629 0.534669 0.054 Uiso 1 1 calc R U . . .
H25B H 0.336631 0.616585 0.603045 0.054 Uiso 1 1 calc R U . . .
H25C H 0.207321 0.586395 0.571895 0.054 Uiso 1 1 calc R U . . .
C26 C 0.75131(11) 0.11334(7) 0.75448(6) 0.0259(3) Uani 1 1 d . . . . .
H26A H 0.768611 0.068570 0.738130 0.039 Uiso 1 1 calc R U . . .
H26B H 0.777707 0.112188 0.797613 0.039 Uiso 1 1 calc R U . . .
H26C H 0.794338 0.150249 0.738679 0.039 Uiso 1 1 calc R U . . .
C27 C 0.61786(11) 0.12724(6) 0.73759(5) 0.0183(2) Uani 1 1 d . . . . .
C28 C 0.54234(11) 0.07120(7) 0.74412(5) 0.0197(2) Uani 1 1 d . . . . .
H1 H 0.5825(14) 0.0304(8) 0.7629(7) 0.030 Uiso 1 1 d . U . . .
C29 C 0.41935(11) 0.06499(6) 0.71995(5) 0.0181(2) Uani 1 1 d . . . . .
C30 C 0.36363(12) -0.00519(7) 0.72494(6) 0.0257(3) Uani 1 1 d . . . . .
H30A H 0.286490 0.000797 0.736387 0.039 Uiso 1 1 calc R U . . .
H30B H 0.417790 -0.032917 0.754913 0.039 Uiso 1 1 calc R U . . .
H30C H 0.350419 -0.029030 0.686758 0.039 Uiso 1 1 calc R U . . .
C31 C 0.65536(10) 0.24552(6) 0.71188(5) 0.0180(2) Uani 1 1 d . . . . .
C32 C 0.71531(10) 0.28187(6) 0.76237(6) 0.0198(2) Uani 1 1 d . . . . .
C33 C 0.78380(11) 0.33961(7) 0.75416(6) 0.0240(3) Uani 1 1 d . . . . .
H33 H 0.825041 0.364942 0.787666 0.029 Uiso 1 1 calc R U . . .
C34 C 0.79307(12) 0.36082(7) 0.69848(6) 0.0275(3) Uani 1 1 d . . . . .
H34 H 0.840372 0.400201 0.693968 0.033 Uiso 1 1 calc R U . . .
C35 C 0.73319(12) 0.32445(7) 0.64937(6) 0.0259(3) Uani 1 1 d . . . . .
H35 H 0.739684 0.339355 0.611195 0.031 Uiso 1 1 calc R U . . .
C36 C 0.66355(11) 0.26642(7) 0.65475(6) 0.0212(3) Uani 1 1 d . . . . .
C37 C 0.60161(12) 0.22507(7) 0.60082(5) 0.0243(3) Uani 1 1 d . . . . .
H37 H 0.526542 0.205018 0.609592 0.029 Uiso 1 1 calc R U . . .
C38 C 0.68096(14) 0.16407(9) 0.59039(7) 0.0386(4) Uani 1 1 d . . . . .
H38A H 0.638906 0.137187 0.556173 0.058 Uiso 1 1 calc R U . . .
H38B H 0.697888 0.134202 0.625415 0.058 Uiso 1 1 calc R U . . .
H38C H 0.756751 0.181874 0.582910 0.058 Uiso 1 1 calc R U . . .
C39 C 0.56441(17) 0.26886(9) 0.54517(7) 0.0447(4) Uani 1 1 d . . . . .
H39A H 0.517214 0.240395 0.513328 0.067 Uiso 1 1 calc R U . . .
H39B H 0.636433 0.286193 0.533357 0.067 Uiso 1 1 calc R U . . .
H39C H 0.515633 0.308159 0.553006 0.067 Uiso 1 1 calc R U . . .
C40 C 0.70956(11) 0.26164(7) 0.82503(5) 0.0231(3) Uani 1 1 d . . . . .
H40 H 0.657756 0.219414 0.822937 0.028 Uiso 1 1 calc R U . . .
C41 C 0.83488(13) 0.24402(8) 0.86263(6) 0.0342(3) Uani 1 1 d . . . . .
H41A H 0.873029 0.208974 0.842235 0.051 Uiso 1 1 calc R U . . .
H41B H 0.826893 0.225824 0.900993 0.051 Uiso 1 1 calc R U . . .
H41C H 0.884590 0.286023 0.868635 0.051 Uiso 1 1 calc R U . . .
C42 C 0.65364(14) 0.31945(8) 0.85557(6) 0.0315(3) Uani 1 1 d . . . . .
H42A H 0.707231 0.359847 0.861605 0.047 Uiso 1 1 calc R U . . .
H42B H 0.642346 0.302802 0.893858 0.047 Uiso 1 1 calc R U . . .
H42C H 0.575602 0.332674 0.830784 0.047 Uiso 1 1 calc R U . . .
C43 C 0.23530(11) 0.09775(6) 0.65544(5) 0.0178(2) Uani 1 1 d . . . . .
C44 C 0.12860(11) 0.11132(7) 0.67427(5) 0.0207(3) Uani 1 1 d . . . . .
C45 C 0.01983(12) 0.08783(7) 0.63936(6) 0.0261(3) Uani 1 1 d . . . . .
H45 H -0.053036 0.096758 0.651507 0.031 Uiso 1 1 calc R U . . .
C46 C 0.01629(12) 0.05195(8) 0.58766(6) 0.0307(3) Uani 1 1 d . . . . .
H46 H -0.058218 0.035275 0.565044 0.037 Uiso 1 1 calc R U . . .
C47 C 0.12174(13) 0.04027(8) 0.56875(6) 0.0294(3) Uani 1 1 d . . . . .
H47 H 0.118479 0.016087 0.532767 0.035 Uiso 1 1 calc R U . . .
C48 C 0.23247(12) 0.06332(7) 0.60150(5) 0.0223(3) Uani 1 1 d . . . . .
C49 C 0.34533(12) 0.05427(7) 0.57707(6) 0.0257(3) Uani 1 1 d . . . . .
H49 H 0.416929 0.060556 0.610414 0.031 Uiso 1 1 calc R U . . .
C50 C 0.34856(13) 0.11103(8) 0.53155(6) 0.0302(3) Uani 1 1 d . . . . .
H50A H 0.421959 0.106261 0.516480 0.045 Uiso 1 1 calc R U . . .
H50B H 0.347758 0.156641 0.550141 0.045 Uiso 1 1 calc R U . . .
H50C H 0.278027 0.106618 0.498814 0.045 Uiso 1 1 calc R U . . .
C51 C 0.35522(17) -0.01711(8) 0.54960(7) 0.0412(4) Uani 1 1 d . . . . .
H51A H 0.290171 -0.022651 0.514404 0.062 Uiso 1 1 calc R U . . .
H51B H 0.348804 -0.053374 0.578337 0.062 Uiso 1 1 calc R U . . .
H51C H 0.433032 -0.021016 0.538465 0.062 Uiso 1 1 calc R U . . .
C52 C 0.12727(11) 0.14838(7) 0.73172(6) 0.0249(3) Uani 1 1 d . . . . .
H52 H 0.211978 0.162024 0.750042 0.030 Uiso 1 1 calc R U . . .
C53 C 0.08363(13) 0.10051(8) 0.77535(6) 0.0316(3) Uani 1 1 d . . . . .
H53A H 0.001671 0.084774 0.757963 0.047 Uiso 1 1 calc R U . . .
H53B H 0.084101 0.125890 0.811979 0.047 Uiso 1 1 calc R U . . .
H53C H 0.137207 0.060259 0.784014 0.047 Uiso 1 1 calc R U . . .
C54 C 0.05206(13) 0.21486(8) 0.72138(7) 0.0326(3) Uani 1 1 d . . . . .
H54A H 0.084213 0.245813 0.695131 0.049 Uiso 1 1 calc R U . . .
H54B H 0.055408 0.238148 0.759229 0.049 Uiso 1 1 calc R U . . .
H54C H -0.031619 0.203178 0.703148 0.049 Uiso 1 1 calc R U . . .

loop_
_atom_site_aniso_label
_atom_site_aniso_U_11
_atom_site_aniso_U_22
_atom_site_aniso_U_33
_atom_site_aniso_U_23
_atom_site_aniso_U_13
_atom_site_aniso_U_12
Al1 0.01549(17) 0.01731(18) 0.01407(17) 0.00000(13) 0.00315(13) 0.00093(13)
Al2 0.01436(17) 0.01510(18) 0.01472(17) -0.00034(13) 0.00256(13) 0.00016(13)
O1 0.029(5) 0.023(4) 0.025(4) 0.001(3) 0.004(4) 0.003(4)
N2 0.0182(5) 0.0193(5) 0.0140(5) 0.0001(4) 0.0033(4) 0.0013(4)
C2 0.0152(5) 0.0185(6) 0.0166(5) -0.0006(4) 0.0014(4) -0.0021(4)
C1 0.0163(5) 0.0174(6) 0.0145(5) 0.0001(4) 0.0013(4) -0.0030(4)
N1 0.0178(5) 0.0160(5) 0.0147(5) -0.0004(4) 0.0027(4) 0.0010(4)
N3 0.0156(5) 0.0164(5) 0.0172(5) -0.0007(4) 0.0034(4) -0.0001(4)
N4 0.0167(5) 0.0166(5) 0.0164(5) -0.0010(4) 0.0032(4) -0.0012(4)
C3 0.0216(6) 0.0185(6) 0.0199(6) 0.0009(5) 0.0014(5) 0.0001(5)
C4 0.0298(7) 0.0224(7) 0.0151(6) 0.0030(5) 0.0018(5) -0.0014(5)
C5 0.0294(7) 0.0246(7) 0.0144(6) -0.0018(5) 0.0063(5) -0.0029(5)
C6 0.0197(6) 0.0179(6) 0.0171(6) -0.0027(5) 0.0041(4) -0.0023(5)
C7 0.0229(6) 0.0185(6) 0.0146(5) -0.0021(4) 0.0056(4) -0.0003(5)
C8 0.0363(7) 0.0212(7) 0.0187(6) -0.0044(5) 0.0056(5) -0.0036(6)
C9 0.0264(7) 0.0280(7) 0.0244(6) -0.0012(5) 0.0118(5) 0.0019(5)
C10 0.0176(5) 0.0165(6) 0.0166(5) -0.0033(4) 0.0043(4) -0.0028(4)
C11 0.0198(6) 0.0173(6) 0.0193(6) -0.0026(5) 0.0052(5) 0.0016(5)
C12 0.0172(5) 0.0184(6) 0.0198(6) 0.0001(5) 0.0032(4) 0.0003(5)
C13 0.0252(6) 0.0261(7) 0.0213(6) 0.0025(5) 0.0040(5) 0.0081(5)
C14 0.0165(5) 0.0227(6) 0.0152(5) 0.0013(5) 0.0023(4) 0.0051(5)
C15 0.0221(6) 0.0223(6) 0.0204(6) 0.0012(5) 0.0054(5) 0.0046(5)
C16 0.0306(7) 0.0282(7) 0.0220(6) 0.0050(5) 0.0096(5) 0.0027(6)
C17 0.0327(7) 0.0375(8) 0.0145(6) 0.0033(5) 0.0051(5) 0.0060(6)
C18 0.0281(7) 0.0325(7) 0.0175(6) -0.0028(5) -0.0002(5) 0.0020(6)
C19 0.0187(6) 0.0261(7) 0.0184(6) 0.0005(5) 0.0013(5) 0.0023(5)
C20 0.0266(7) 0.0321(7) 0.0206(6) -0.0012(5) 0.0006(5) -0.0070(6)
C21 0.0377(9) 0.0392(9) 0.0806(13) -0.0127(9) 0.0296(9) -0.0096(7)
C22 0.0408(8) 0.0277(8) 0.0406(8) 0.0002(6) 0.0063(7) 0.0003(6)
C23 0.0302(7) 0.0219(7) 0.0233(6) 0.0000(5) 0.0079(5) -0.0025(5)
C24 0.0301(7) 0.0305(8) 0.0321(7) -0.0017(6) 0.0083(6) -0.0057(6)
C25 0.0422(8) 0.0237(7) 0.0425(9) -0.0001(6) 0.0099(7) 0.0006(6)
C26 0.0193(6) 0.0215(7) 0.0355(7) 0.0004(6) 0.0033(5) 0.0035(5)
C27 0.0182(6) 0.0192(6) 0.0173(5) -0.0018(5) 0.0033(4) 0.0027(5)
C28 0.0219(6) 0.0162(6) 0.0201(6) 0.0015(5) 0.0028(5) 0.0030(5)
C29 0.0234(6) 0.0155(6) 0.0162(5) -0.0008(4) 0.0060(5) -0.0008(5)
C30 0.0273(7) 0.0193(6) 0.0285(7) 0.0034(5) 0.0020(5) -0.0034(5)
C31 0.0135(5) 0.0166(6) 0.0241(6) 0.0011(5) 0.0046(4) 0.0017(4)
C32 0.0150(5) 0.0184(6) 0.0252(6) 0.0005(5) 0.0028(5) 0.0021(5)
C33 0.0185(6) 0.0210(6) 0.0314(7) -0.0024(5) 0.0031(5) -0.0018(5)
C34 0.0228(6) 0.0222(7) 0.0388(8) 0.0025(6) 0.0100(6) -0.0044(5)
C35 0.0234(6) 0.0269(7) 0.0294(7) 0.0061(5) 0.0102(5) 0.0005(5)
C36 0.0168(6) 0.0228(6) 0.0245(6) 0.0015(5) 0.0060(5) 0.0029(5)
C37 0.0234(6) 0.0295(7) 0.0207(6) 0.0007(5) 0.0063(5) -0.0017(5)
C38 0.0341(8) 0.0423(9) 0.0396(8) -0.0139(7) 0.0085(6) 0.0009(7)
C39 0.0588(11) 0.0455(10) 0.0253(7) 0.0066(7) -0.0001(7) -0.0071(8)
C40 0.0236(6) 0.0221(7) 0.0216(6) -0.0011(5) 0.0011(5) -0.0053(5)
C41 0.0321(7) 0.0340(8) 0.0300(7) 0.0052(6) -0.0070(6) -0.0075(6)
C42 0.0378(8) 0.0290(8) 0.0291(7) -0.0091(6) 0.0108(6) -0.0093(6)
C43 0.0201(6) 0.0157(6) 0.0168(5) 0.0011(4) 0.0022(4) -0.0029(5)
C44 0.0205(6) 0.0218(6) 0.0193(6) -0.0007(5) 0.0032(5) -0.0045(5)
C45 0.0204(6) 0.0323(7) 0.0247(6) -0.0015(6) 0.0031(5) -0.0061(5)
C46 0.0266(7) 0.0370(8) 0.0248(7) -0.0049(6) -0.0025(5) -0.0108(6)
C47 0.0344(7) 0.0321(8) 0.0194(6) -0.0067(6) 0.0013(5) -0.0053(6)
C48 0.0270(6) 0.0219(6) 0.0174(6) 0.0006(5) 0.0033(5) -0.0005(5)
C49 0.0292(7) 0.0305(7) 0.0176(6) -0.0028(5) 0.0054(5) 0.0025(6)
C50 0.0328(7) 0.0303(8) 0.0294(7) -0.0002(6) 0.0111(6) -0.0027(6)
C51 0.0597(10) 0.0298(8) 0.0412(9) 0.0009(7) 0.0264(8) 0.0076(7)
C52 0.0174(6) 0.0351(8) 0.0229(6) -0.0081(5) 0.0059(5) -0.0066(5)
C53 0.0279(7) 0.0447(9) 0.0229(6) 0.0037(6) 0.0070(5) 0.0055(6)
C54 0.0351(8) 0.0293(8) 0.0374(8) -0.0065(6) 0.0165(6) -0.0058(6)

loop_
_atom_type_symbol
_atom_type_description
_atom_type_scat_dispersion_real
_atom_type_scat_dispersion_imag
_atom_type_scat_source
C C 0.0033 0.0016 'International Tables Vol C Tables 4.2.6.8 and 6.1.1.4'
H H 0.0000 0.0000 'International Tables Vol C Tables 4.2.6.8 and 6.1.1.4'
N N 0.0061 0.0033 'International Tables Vol C Tables 4.2.6.8 and 6.1.1.4'
Al Al 0.0645 0.0514 'International Tables Vol C Tables 4.2.6.8 and 6.1.1.4'
O O 0.0106 0.0060 'International Tables Vol C Tables 4.2.6.8 and 6.1.1.4'

loop_
_geom_angle_atom_site_label_1
_geom_angle_atom_site_label_2
_geom_angle_atom_site_label_3
_geom_angle
_geom_angle_site_symmetry_1
_geom_angle_site_symmetry_3
_geom_angle_publ_flag
O1 Al1 H2 116.7(8) . . ?
O1 Al1 N1 113.5(6) . . ?
H2 Al1 N1 110.1(5) . . ?
O1 Al1 N2 119.8(6) . . ?
H2 Al1 N2 102.3(5) . . ?
N1 Al1 N2 91.31(5) . . ?
O1 Al1 Al2 33.8(6) . . ?
H2 Al1 Al2 112.6(6) . . ?
N1 Al1 Al2 86.09(3) . . ?
N2 Al1 Al2 143.75(4) . . ?
O1 Al2 N4 113.7(6) . . ?
O1 Al2 N3 114.3(6) . . ?
N4 Al2 N3 95.58(5) . . ?
O1 Al2 C2 118.1(6) . . ?
N4 Al2 C2 107.84(5) . . ?
N3 Al2 C2 104.66(5) . . ?
O1 Al2 Al1 31.6(6) . . ?
N4 Al2 Al1 139.47(4) . . ?
N3 Al2 Al1 116.20(4) . . ?
C2 Al2 Al1 88.65(4) . . ?
Al1 O1 Al2 114.6(10) . . ?
C12 N2 C14 118.95(10) . . ?
C12 N2 Al1 125.70(8) . . ?
C14 N2 Al1 114.22(7) . . ?
C1 C2 C3 112.77(11) . . ?
C1 C2 Al2 115.52(8) . . ?
C3 C2 Al2 130.93(9) . . ?
C2 C1 C6 126.40(11) . . ?
C2 C1 N1 123.60(10) . . ?
C6 C1 N1 109.81(10) . . ?
C10 N1 C1 109.56(10) . . ?
C10 N1 Al1 128.12(8) . . ?
C1 N1 Al1 122.31(8) . . ?
C27 N3 C31 121.42(10) . . ?
C27 N3 Al2 120.73(8) . . ?
C31 N3 Al2 116.84(8) . . ?
C29 N4 C43 116.15(10) . . ?
C29 N4 Al2 118.27(8) . . ?
C43 N4 Al2 125.35(8) . . ?
C4 C3 C2 123.00(12) . . ?
C3 C4 C5 121.02(11) . . ?
C6 C5 C4 118.39(11) . . ?
C5 C6 C1 118.38(11) . . ?
C5 C6 C7 132.95(11) . . ?
C1 C6 C7 108.62(10) . . ?
C6 C7 C9 112.94(10) . . ?
C6 C7 C10 100.22(9) . . ?
C9 C7 C10 113.18(10) . . ?
C6 C7 C8 111.41(10) . . ?
C9 C7 C8 110.32(10) . . ?
C10 C7 C8 108.35(10) . . ?
N1 C10 C11 122.72(11) . . ?
N1 C10 C7 110.74(10) . . ?
C11 C10 C7 126.52(11) . . ?
C10 C11 C12 124.77(11) . . ?
N2 C12 C11 123.93(11) . . ?
N2 C12 C13 120.35(11) . . ?
C11 C12 C13 115.72(11) . . ?
C15 C14 C19 121.63(11) . . ?
C15 C14 N2 119.82(11) . . ?
C19 C14 N2 118.44(11) . . ?
C16 C15 C14 117.91(12) . . ?
C16 C15 C23 118.76(12) . . ?
C14 C15 C23 123.31(11) . . ?
C17 C16 C15 121.30(13) . . ?
C16 C17 C18 120.07(12) . . ?
C17 C18 C19 121.21(12) . . ?
C18 C19 C14 117.85(12) . . ?
C18 C19 C20 121.03(12) . . ?
C14 C19 C20 121.12(11) . . ?
C21 C20 C19 112.06(13) . . ?
C21 C20 C22 109.70(12) . . ?
C19 C20 C22 113.73(12) . . ?
C15 C23 C24 110.93(11) . . ?
C15 C23 C25 111.87(11) . . ?
C24 C23 C25 109.76(12) . . ?
N3 C27 C28 122.64(11) . . ?
N3 C27 C26 121.21(11) . . ?
C28 C27 C26 116.15(11) . . ?
C29 C28 C27 127.27(11) . . ?
N4 C29 C28 123.44(11) . . ?
N4 C29 C30 119.90(11) . . ?
C28 C29 C30 116.64(11) . . ?
C32 C31 C36 121.41(11) . . ?
C32 C31 N3 120.30(11) . . ?
C36 C31 N3 118.11(11) . . ?
C33 C32 C31 117.79(12) . . ?
C33 C32 C40 118.59(11) . . ?
C31 C32 C40 123.61(11) . . ?
C34 C33 C32 121.62(12) . . ?
C33 C34 C35 119.71(12) . . ?
C34 C35 C36 121.31(12) . . ?
C35 C36 C31 118.15(12) . . ?
C35 C36 C37 121.12(12) . . ?
C31 C36 C37 120.69(11) . . ?
C36 C37 C39 113.58(12) . . ?
C36 C37 C38 110.44(11) . . ?
C39 C37 C38 110.70(13) . . ?
C32 C40 C42 111.50(11) . . ?
C32 C40 C41 111.60(11) . . ?
C42 C40 C41 109.07(11) . . ?
C44 C43 C48 120.83(11) . . ?
C44 C43 N4 120.63(10) . . ?
C48 C43 N4 118.52(11) . . ?
C45 C44 C43 118.48(11) . . ?
C45 C44 C52 118.84(11) . . ?
C43 C44 C52 122.65(11) . . ?
C46 C45 C44 121.24(13) . . ?
C45 C46 C47 119.82(12) . . ?
C46 C47 C48 121.26(12) . . ?
C47 C48 C43 118.29(12) . . ?
C47 C48 C49 119.76(12) . . ?
C43 C48 C49 121.87(11) . . ?
C48 C49 C50 109.09(11) . . ?
C48 C49 C51 113.79(12) . . ?
C50 C49 C51 109.87(11) . . ?
C44 C52 C54 111.75(11) . . ?
C44 C52 C53 111.48(11) . . ?
C54 C52 C53 110.79(11) . . ?

loop_
_geom_bond_atom_site_label_1
_geom_bond_atom_site_label_2
_geom_bond_distance
_geom_bond_site_symmetry_2
_geom_bond_publ_flag
Al1 O1 1.500(17) . ?
Al1 H2 1.538(15) . ?
Al1 N1 1.9046(10) . ?
Al1 N2 1.9422(11) . ?
Al1 Al2 2.6044(6) . ?
Al2 O1 1.594(15) . ?
Al2 N4 1.9149(11) . ?
Al2 N3 1.9303(11) . ?
Al2 C2 2.0172(12) . ?
N2 C12 1.3390(16) . ?
N2 C14 1.4514(14) . ?
C2 C1 1.3947(17) . ?
C2 C3 1.4103(17) . ?
C1 C6 1.3965(16) . ?
C1 N1 1.4220(15) . ?
N1 C10 1.3312(15) . ?
N3 C27 1.3227(16) . ?
N3 C31 1.4486(15) . ?
N4 C29 1.3509(16) . ?
N4 C43 1.4489(15) . ?
C3 C4 1.3940(18) . ?
C4 C5 1.3993(19) . ?
C5 C6 1.3829(17) . ?
C6 C7 1.5180(17) . ?
C7 C9 1.5303(17) . ?
C7 C10 1.5399(15) . ?
C7 C8 1.5418(17) . ?
C10 C11 1.3912(17) . ?
C11 C12 1.4094(17) . ?
C12 C13 1.5130(17) . ?
C14 C15 1.4054(18) . ?
C14 C19 1.4111(18) . ?
C15 C16 1.3982(17) . ?
C15 C23 1.5205(18) . ?
C16 C17 1.380(2) . ?
C17 C18 1.386(2) . ?
C18 C19 1.3959(17) . ?
C19 C20 1.5196(19) . ?
C20 C21 1.515(2) . ?
C20 C22 1.524(2) . ?
C23 C24 1.5343(19) . ?
C23 C25 1.538(2) . ?
C26 C27 1.5081(17) . ?
C27 C28 1.4097(18) . ?
C28 C29 1.3949(17) . ?
C29 C30 1.5092(17) . ?
C31 C32 1.4059(17) . ?
C31 C36 1.4092(17) . ?
C32 C33 1.3960(18) . ?
C32 C40 1.5216(17) . ?
C33 C34 1.3820(19) . ?
C34 C35 1.383(2) . ?
C35 C36 1.3927(18) . ?
C36 C37 1.5197(18) . ?
C37 C39 1.5226(19) . ?
C37 C38 1.535(2) . ?
C40 C42 1.5331(19) . ?
C40 C41 1.5379(19) . ?
C43 C44 1.4049(17) . ?
C43 C48 1.4112(17) . ?
C44 C45 1.3976(17) . ?
C44 C52 1.5161(17) . ?
C45 C46 1.3780(19) . ?
C46 C47 1.386(2) . ?
C47 C48 1.3940(18) . ?
C48 C49 1.5265(18) . ?
C49 C50 1.5269(19) . ?
C49 C51 1.531(2) . ?
C52 C54 1.530(2) . ?
C52 C53 1.5321(19) . ?
